data_4303124
loop_
_publ_author_name
'Eric C. Y. Tam'
'Nick C. Johnstone'
'Lorenzo Ferro'
'Peter B. Hitchcock'
'J. Robin Fulton'

_publ_section_title
;
Carbon Dioxide Activation by "Non-nucleophilic" Lead Alkoxides
;
_journal_name_full 'Inorganic Chemistry'
_journal_page_first 8971
_journal_page_last 8976
_journal_paper_doi 10.1021/ic900134f
_journal_volume 48
_journal_year 2009
_chemical_compound_source 'synthesis as described'
_chemical_formula_moiety 'C33 H50 N2 O Pb'
_chemical_formula_sum 'C33 H50 N2 O Pb'
_chemical_formula_weight 697.94
_chemical_name_systematic
;
 ?
;
_space_group_IT_number 14
_symmetry_cell_setting monoclinic
_symmetry_Int_Tables_number 14
_symmetry_space_group_name_Hall '-P 2yn'
_symmetry_space_group_name_H-M 'P 1 21/n 1'
_atom_sites_solution_hydrogens geom
_atom_sites_solution_primary direct
_atom_sites_solution_secondary difmap
_audit_conform_dict_location ftp://ftp.iucr.org/pub/cif_core.dic
_audit_conform_dict_name cif_core.dic
_audit_conform_dict_version 2.3
_audit_creation_date 2006-08-14T15:24:02-00:00
_audit_creation_method 'WinGX routine CIF_UPDATE'
_cell_angle_alpha 90
_cell_angle_beta 108.168(1)
_cell_angle_gamma 90
_cell_formula_units_Z 4
_cell_length_a 13.3743(1)
_cell_length_b 16.8363(2)
_cell_length_c 15.2434(2)
_cell_measurement_reflns_used 43662
_cell_measurement_temperature 173(2)
_cell_measurement_theta_max 25.682
_cell_measurement_theta_min 3.395
_cell_measurement_wavelength 0.71073
_cell_volume 3261.29(7)
_computing_cell_refinement 'HKL Scalepack (Otwinowski & Minor 1997)'
_computing_data_collection 'Collect (Nonius BV, 1997-2000)'
_computing_data_reduction 'HKL Denzo and Scalepack (Otwinowski & Minor 1997)'
_computing_molecular_graphics 'Ortep-3 for Windows (Farrugia, 1997)'
_computing_publication_material 'WinGX publication routines (Farrugia, 1999)'
_computing_structure_refinement 'SHELXL-97 (Sheldrick, 1997)'
_computing_structure_solution 'SHELXS-86 (Sheldrick, 1986)'
_diffrn_ambient_temperature 173(2)
_diffrn_detector 'CCD plate'
_diffrn_detector_area_resol_mean 9
_diffrn_measured_fraction_theta_full 0.99
_diffrn_measured_fraction_theta_max 0.99
_diffrn_measurement_device '95mm CCD camera on \k-goniostat'
_diffrn_measurement_device_type KappaCCD
_diffrn_measurement_method 'CCD rotation images, thick slices'
_diffrn_orient_matrix_type 'by Nonius Collect from scalepack cell'
_diffrn_orient_matrix_UB_11 0.163709E-1
_diffrn_orient_matrix_UB_12 -0.192764E-1
_diffrn_orient_matrix_UB_13 0.650103E-1
_diffrn_orient_matrix_UB_21 0.758656E-1
_diffrn_orient_matrix_UB_22 -0.54234E-2
_diffrn_orient_matrix_UB_23 0.43882E-2
_diffrn_orient_matrix_UB_31 0.130016E-1
_diffrn_orient_matrix_UB_32 0.559181E-1
_diffrn_orient_matrix_UB_33 0.228364E-1
_diffrn_radiation_monochromator graphite
_diffrn_radiation_probe x-ray
_diffrn_radiation_type MoK\a
_diffrn_radiation_wavelength 0.7107
_diffrn_reflns_av_R_equivalents 0.0606
_diffrn_reflns_av_unetI/netI 0.0309
_diffrn_reflns_limit_h_max 16
_diffrn_reflns_limit_h_min -15
_diffrn_reflns_limit_k_max 20
_diffrn_reflns_limit_k_min -20
_diffrn_reflns_limit_l_max 18
_diffrn_reflns_limit_l_min -18
_diffrn_reflns_number 41847
_diffrn_reflns_theta_full 25.82
_diffrn_reflns_theta_max 25.82
_diffrn_reflns_theta_min 3.43
_diffrn_source 'Enraf Nonius FR590'
_exptl_absorpt_coefficient_mu 5.198
_exptl_absorpt_correction_T_max 0.5941
_exptl_absorpt_correction_T_min 0.4510
_exptl_absorpt_correction_type multi-scan
_exptl_absorpt_process_details
;
        [c.f. r.h. blessing, acta cryst. (1995), a51, 33-38]
;
_exptl_crystal_colour colourless
_exptl_crystal_density_diffrn 1.421
_exptl_crystal_density_method 'not measured'
_exptl_crystal_description prism
_exptl_crystal_F_000 1408
_exptl_crystal_size_max 0.25
_exptl_crystal_size_mid 0.2
_exptl_crystal_size_min 0.1
_refine_diff_density_max 1.365
_refine_diff_density_min -1.395
_refine_diff_density_rms 0.103
_refine_ls_extinction_method none
_refine_ls_goodness_of_fit_ref 1.051
_refine_ls_hydrogen_treatment constr
_refine_ls_matrix_type full
_refine_ls_number_parameters 334
_refine_ls_number_reflns 6251
_refine_ls_number_restraints 30
_refine_ls_restrained_S_all 1.068
_refine_ls_R_factor_all 0.033
_refine_ls_R_factor_gt 0.0266
_refine_ls_shift/su_max 0.003
_refine_ls_shift/su_mean 0
_refine_ls_structure_factor_coef Fsqd
_refine_ls_weighting_details 'calc w=1/[\s^2^(Fo^2^)+(0.0325P)^2^+4.2984P] where P=(Fo^2^+2Fc^2^)/3'
_refine_ls_weighting_scheme calc
_refine_ls_wR_factor_gt 0.0637
_refine_ls_wR_factor_ref 0.0668
_reflns_number_gt 5497
_reflns_number_total 6251
_reflns_threshold_expression >2sigma(I)
_cod_data_source_file ic900134f_si_002_2.cif
_cod_data_source_block (3)-aug1006
_cod_original_cell_volume 3261.29(6)
_cod_original_sg_symbol_H-M 'P 21/n'
_cod_database_code 4303124

loop_
_symmetry_equiv_pos_as_xyz
'x, y, z'
'-x+1/2, y+1/2, -z+1/2'
'-x, -y, -z'
'x-1/2, -y-1/2, z-1/2'

loop_
_atom_site_label
_atom_site_type_symbol
_atom_site_fract_x
_atom_site_fract_y
_atom_site_fract_z
_atom_site_U_iso_or_equiv
_atom_site_adp_type
_atom_site_occupancy
_atom_site_symmetry_multiplicity
_atom_site_calc_flag
_atom_site_refinement_flags
_atom_site_disorder_assembly
_atom_site_disorder_group
Pb Pb 0.416795(10) 0.158668(7) 0.566996(9) 0.02177(6) Uani 1 1 d . A .
O O 0.2859(2) 0.13917(15) 0.44705(18) 0.0304(6) Uani 1 1 d . . .
N1 N 0.4142(2) 0.29459(17) 0.5427(2) 0.0222(6) Uani 1 1 d . . .
N2 N 0.3101(2) 0.19540(17) 0.6526(2) 0.0224(6) Uani 1 1 d . . .
C1 C 0.4159(3) 0.34475(19) 0.6103(3) 0.0233(8) Uani 1 1 d . A .
C2 C 0.3852(3) 0.3259(2) 0.6880(3) 0.0248(8) Uani 1 1 d . . .
H2 H 0.408 0.3623 0.7379 0.03 Uiso 1 1 calc R A .
C3 C 0.3262(3) 0.2615(2) 0.7027(2) 0.0234(8) Uani 1 1 d . A .
C4 C 0.4512(3) 0.4300(2) 0.6043(3) 0.0314(9) Uani 1 1 d . . .
H4C H 0.4115 0.4526 0.5443 0.047 Uiso 1 1 calc R A .
H4B H 0.5265 0.4308 0.6111 0.047 Uiso 1 1 calc R . .
H4A H 0.4383 0.4616 0.6537 0.047 Uiso 1 1 calc R . .
C5 C 0.2754(3) 0.2699(2) 0.7780(3) 0.0336(9) Uani 1 1 d . . .
H5C H 0.2848 0.2206 0.8137 0.05 Uiso 1 1 calc R A .
H5B H 0.2002 0.2807 0.7502 0.05 Uiso 1 1 calc R . .
H5A H 0.3085 0.3139 0.8188 0.05 Uiso 1 1 calc R . .
C6 C 0.4371(3) 0.3196(2) 0.4616(3) 0.0281(8) Uani 1 1 d . A .
C7 C 0.3517(4) 0.3365(2) 0.3815(3) 0.0345(10) Uani 1 1 d . . .
C8 C 0.3753(5) 0.3593(3) 0.3025(3) 0.0503(13) Uani 1 1 d . A .
H8 H 0.3194 0.3717 0.2482 0.06 Uiso 1 1 calc R . .
C9 C 0.4776(5) 0.3642(3) 0.3008(3) 0.0530(14) Uani 1 1 d . . .
H9 H 0.4916 0.3801 0.246 0.064 Uiso 1 1 calc R A .
C10 C 0.5592(4) 0.3460(3) 0.3787(4) 0.0467(12) Uani 1 1 d . A .
H10 H 0.6294 0.3492 0.3767 0.056 Uiso 1 1 calc R . .
C11 C 0.5418(3) 0.3231(2) 0.4605(3) 0.0339(9) Uani 1 1 d . . .
C12 C 0.2393(4) 0.3285(2) 0.3819(3) 0.0397(10) Uani 1 1 d . A .
H12 H 0.2369 0.283 0.4233 0.048 Uiso 1 1 calc R . .
C13 C 0.1626(4) 0.3095(3) 0.2860(3) 0.0598(15) Uani 1 1 d . . .
H13C H 0.1647 0.3524 0.2431 0.09 Uiso 1 1 calc R A .
H13B H 0.0911 0.3047 0.2899 0.09 Uiso 1 1 calc R . .
H13A H 0.1831 0.2594 0.2637 0.09 Uiso 1 1 calc R . .
C14 C 0.2010(4) 0.4020(3) 0.4205(4) 0.0666(16) Uani 1 1 d . . .
H14C H 0.2458 0.4111 0.4841 0.1 Uiso 1 1 calc R A .
H14B H 0.1282 0.3938 0.4196 0.1 Uiso 1 1 calc R . .
H14A H 0.2045 0.4482 0.3825 0.1 Uiso 1 1 calc R . .
C15 C 0.6345(3) 0.3007(3) 0.5434(3) 0.0410(10) Uani 1 1 d . A .
H15 H 0.6074 0.2925 0.5969 0.049 Uiso 1 1 calc R . .
C16 C 0.7187(4) 0.3668(4) 0.5700(4) 0.0609(14) Uani 1 1 d . . .
H16C H 0.7458 0.3767 0.5182 0.091 Uiso 1 1 calc R A .
H16B H 0.7766 0.35 0.6241 0.091 Uiso 1 1 calc R . .
H16A H 0.6872 0.4156 0.5846 0.091 Uiso 1 1 calc R . .
C17 C 0.6844(4) 0.2231(3) 0.5268(4) 0.0591(14) Uani 1 1 d . . .
H17C H 0.6319 0.1805 0.5149 0.089 Uiso 1 1 calc R A .
H17B H 0.7436 0.2099 0.5815 0.089 Uiso 1 1 calc R . .
H17A H 0.7096 0.229 0.4733 0.089 Uiso 1 1 calc R . .
C18 C 0.2335(3) 0.1376(2) 0.6574(3) 0.0234(8) Uani 1 1 d . A .
C19 C 0.1280(3) 0.1477(2) 0.6022(3) 0.0274(8) Uani 1 1 d . . .
C20 C 0.0575(3) 0.0850(2) 0.5970(3) 0.0338(9) Uani 1 1 d . A .
H20 H -0.0136 0.0902 0.5593 0.041 Uiso 1 1 calc R . .
C21 C 0.0900(3) 0.0156(3) 0.6461(3) 0.0399(10) Uani 1 1 d . . .
H21 H 0.0417 -0.0269 0.6407 0.048 Uiso 1 1 calc R A .
C22 C 0.1923(3) 0.0080(2) 0.7027(3) 0.0348(9) Uani 1 1 d . A .
H22 H 0.2133 -0.0394 0.7374 0.042 Uiso 1 1 calc R . .
C23 C 0.2656(3) 0.0685(2) 0.7101(3) 0.0280(8) Uani 1 1 d . . .
C24 C 0.0877(3) 0.2239(2) 0.5493(3) 0.0338(9) Uani 1 1 d . A .
H24 H 0.149 0.2606 0.5587 0.041 Uiso 1 1 calc R . .
C25 C 0.0413(4) 0.2092(3) 0.4469(3) 0.0511(12) Uani 1 1 d . . .
H25C H 0.0951 0.186 0.4233 0.077 Uiso 1 1 calc R A .
H25B H 0.0169 0.2595 0.4152 0.077 Uiso 1 1 calc R . .
H25A H -0.0181 0.1724 0.4358 0.077 Uiso 1 1 calc R . .
C26 C 0.0069(4) 0.2654(3) 0.5866(4) 0.0574(14) Uani 1 1 d . . .
H26C H -0.0531 0.23 0.58 0.086 Uiso 1 1 calc R A .
H26B H -0.0175 0.3144 0.5517 0.086 Uiso 1 1 calc R . .
H26A H 0.0398 0.2784 0.652 0.086 Uiso 1 1 calc R . .
C27 C 0.3767(3) 0.0574(2) 0.7757(3) 0.0345(9) Uani 1 1 d . A .
H27 H 0.4184 0.1055 0.771 0.041 Uiso 1 1 calc R . .
C28 C 0.3767(4) 0.0506(3) 0.8759(3) 0.0560(13) Uani 1 1 d . . .
H28C H 0.3472 0.0991 0.8933 0.084 Uiso 1 1 calc R A .
H28B H 0.449 0.0434 0.9165 0.084 Uiso 1 1 calc R . .
H28A H 0.334 0.0048 0.8819 0.084 Uiso 1 1 calc R . .
C29 C 0.4311(4) -0.0150(3) 0.7499(4) 0.0542(13) Uani 1 1 d . . .
H29C H 0.3905 -0.0629 0.7521 0.081 Uiso 1 1 calc R A .
H29B H 0.5022 -0.0201 0.7937 0.081 Uiso 1 1 calc R . .
H29A H 0.4355 -0.0081 0.6874 0.081 Uiso 1 1 calc R . .
C30 C 0.2763(3) 0.0686(2) 0.3946(3) 0.0414(11) Uani 0.637(15) 1 d PD A 1
C31 C 0.1898(7) 0.0800(6) 0.3035(5) 0.044(2) Uiso 0.637(15) 1 d PD A 1
H31A H 0.126 0.0994 0.3152 0.066 Uiso 0.637(15) 1 calc PR A 1
H31B H 0.1748 0.0292 0.2706 0.066 Uiso 0.637(15) 1 calc PR A 1
H31C H 0.2126 0.1188 0.2657 0.066 Uiso 0.637(15) 1 calc PR A 1
C32 C 0.3725(5) 0.0401(6) 0.3783(6) 0.055(3) Uiso 0.637(15) 1 d PD A 1
H32A H 0.4275 0.0325 0.4376 0.082 Uiso 0.637(15) 1 calc PR A 1
H32B H 0.396 0.0793 0.3414 0.082 Uiso 0.637(15) 1 calc PR A 1
H32C H 0.3582 -0.0105 0.3449 0.082 Uiso 0.637(15) 1 calc PR A 1
C33 C 0.2373(7) 0.0035(5) 0.4519(5) 0.051(3) Uiso 0.637(15) 1 d PD A 1
H33A H 0.1727 0.0219 0.4628 0.077 Uiso 0.637(15) 1 calc PR A 1
H33B H 0.2919 -0.0052 0.5112 0.077 Uiso 0.637(15) 1 calc PR A 1
H33C H 0.2233 -0.0464 0.4171 0.077 Uiso 0.637(15) 1 calc PR A 1
C30A C 0.2763(3) 0.0686(2) 0.3946(3) 0.0414(11) Uani 0.363(15) 1 d P A 2
C31A C 0.1732(8) 0.0711(8) 0.3186(9) 0.029(3) Uiso 0.363(15) 1 d PD A 2
H31D H 0.1678 0.121 0.2843 0.043 Uiso 0.363(15) 1 calc PR A 2
H31E H 0.1154 0.0677 0.3451 0.043 Uiso 0.363(15) 1 calc PR A 2
H31F H 0.1691 0.0263 0.2766 0.043 Uiso 0.363(15) 1 calc PR A 2
C32A C 0.3666(10) 0.0793(11) 0.3488(11) 0.065(5) Uiso 0.363(15) 1 d PD A 2
H32D H 0.3549 0.1286 0.3128 0.097 Uiso 0.363(15) 1 calc PR A 2
H32E H 0.3658 0.0342 0.308 0.097 Uiso 0.363(15) 1 calc PR A 2
H32F H 0.4349 0.0818 0.3971 0.097 Uiso 0.363(15) 1 calc PR A 2
C33A C 0.2955(15) -0.0064(8) 0.4477(11) 0.074(6) Uiso 0.363(15) 1 d PD A 2
H33D H 0.364 -0.0037 0.4958 0.112 Uiso 0.363(15) 1 calc PR A 2
H33E H 0.2953 -0.0508 0.4061 0.112 Uiso 0.363(15) 1 calc PR A 2
H33F H 0.2401 -0.0144 0.4763 0.112 Uiso 0.363(15) 1 calc PR A 2

loop_
_atom_site_aniso_label
_atom_site_aniso_U_11
_atom_site_aniso_U_22
_atom_site_aniso_U_33
_atom_site_aniso_U_23
_atom_site_aniso_U_13
_atom_site_aniso_U_12
Pb 0.02173(9) 0.01791(8) 0.02612(9) -0.00010(5) 0.00808(6) 0.00069(5)
O 0.0294(14) 0.0240(13) 0.0324(15) -0.0088(11) 0.0016(12) 0.0013(11)
N1 0.0263(16) 0.0154(14) 0.0245(15) 0.0017(12) 0.0074(12) -0.0025(12)
N2 0.0229(15) 0.0209(15) 0.0250(16) 0.0001(12) 0.0096(12) -0.0027(12)
C1 0.0216(18) 0.0179(18) 0.028(2) -0.0007(14) 0.0038(15) 0.0006(13)
C2 0.0238(19) 0.0246(19) 0.0244(19) -0.0048(15) 0.0051(15) -0.0028(14)
C3 0.0200(18) 0.0251(19) 0.0231(19) -0.0011(15) 0.0039(14) 0.0013(14)
C4 0.037(2) 0.0184(19) 0.039(2) -0.0034(16) 0.0124(18) -0.0064(16)
C5 0.038(2) 0.032(2) 0.035(2) -0.0071(17) 0.0176(18) -0.0073(17)
C6 0.041(2) 0.0150(17) 0.029(2) 0.0004(15) 0.0123(17) -0.0049(15)
C7 0.051(3) 0.021(2) 0.027(2) 0.0023(16) 0.0058(19) -0.0060(17)
C8 0.079(4) 0.038(3) 0.026(2) 0.0062(19) 0.005(2) -0.012(2)
C9 0.088(4) 0.044(3) 0.032(3) 0.004(2) 0.028(3) -0.018(3)
C10 0.064(3) 0.039(3) 0.050(3) 0.002(2) 0.036(3) -0.009(2)
C11 0.045(3) 0.0232(19) 0.040(2) 0.0003(17) 0.023(2) -0.0073(17)
C12 0.045(3) 0.029(2) 0.036(2) 0.0074(18) -0.002(2) -0.0001(18)
C13 0.057(3) 0.062(3) 0.042(3) 0.010(2) -0.012(2) -0.017(3)
C14 0.041(3) 0.052(3) 0.090(4) -0.014(3) -0.004(3) 0.009(2)
C15 0.033(2) 0.048(3) 0.049(3) 0.010(2) 0.022(2) -0.0031(19)
C16 0.046(3) 0.078(4) 0.063(4) 0.000(3) 0.022(3) -0.021(3)
C17 0.045(3) 0.057(3) 0.083(4) 0.011(3) 0.030(3) 0.012(2)
C18 0.0246(19) 0.0205(17) 0.029(2) -0.0045(15) 0.0131(16) -0.0043(14)
C19 0.026(2) 0.027(2) 0.032(2) -0.0055(16) 0.0132(17) -0.0022(15)
C20 0.025(2) 0.039(2) 0.040(2) -0.0076(19) 0.0125(17) -0.0087(17)
C21 0.039(2) 0.032(2) 0.055(3) -0.005(2) 0.024(2) -0.0122(18)
C22 0.037(2) 0.0209(19) 0.050(3) 0.0044(17) 0.0175(19) -0.0032(16)
C23 0.030(2) 0.0260(19) 0.032(2) 0.0040(16) 0.0151(17) 0.0013(15)
C24 0.027(2) 0.030(2) 0.041(2) 0.0014(17) 0.0049(17) 0.0020(16)
C25 0.048(3) 0.053(3) 0.045(3) 0.004(2) 0.004(2) 0.008(2)
C26 0.062(3) 0.050(3) 0.061(3) 0.002(2) 0.020(3) 0.022(2)
C27 0.031(2) 0.030(2) 0.043(2) 0.0129(18) 0.0123(18) -0.0013(16)
C28 0.046(3) 0.072(4) 0.046(3) 0.013(3) 0.009(2) -0.003(2)
C29 0.044(3) 0.053(3) 0.068(3) 0.007(3) 0.022(2) 0.017(2)
C30 0.045(3) 0.032(2) 0.039(2) -0.0160(19) 0.002(2) 0.0066(19)
C30A 0.045(3) 0.032(2) 0.039(2) -0.0160(19) 0.002(2) 0.0066(19)

loop_
_atom_type_symbol
_atom_type_description
_atom_type_scat_dispersion_real
_atom_type_scat_dispersion_imag
_atom_type_scat_source
C C 0.0033 0.0016 'International Tables Vol C Tables 4.2.6.8 and 6.1.1.4'
H H 0 0 'International Tables Vol C Tables 4.2.6.8 and 6.1.1.4'
N N 0.0061 0.0033 'International Tables Vol C Tables 4.2.6.8 and 6.1.1.4'
O O 0.0106 0.006 'International Tables Vol C Tables 4.2.6.8 and 6.1.1.4'
Pb Pb -3.3944 10.1111 'International Tables Vol C Tables 4.2.6.8 and 6.1.1.4'

loop_
_geom_angle_atom_site_label_1
_geom_angle_atom_site_label_2
_geom_angle_atom_site_label_3
_geom_angle
_geom_angle_site_symmetry_1
_geom_angle_site_symmetry_3
_geom_angle_publ_flag
O Pb N2 92.26(10) . . ?
O Pb N1 92.74(10) . . ?
N2 Pb N1 81.04(10) . . ?
C30 O Pb 121.4(2) . . ?
C1 N1 C6 121.9(3) . . ?
C1 N1 Pb 120.6(2) . . ?
C6 N1 Pb 115.7(2) . . ?
C3 N2 C18 122.1(3) . . ?
C3 N2 Pb 122.2(2) . . ?
C18 N2 Pb 115.2(2) . . ?
N1 C1 C2 124.9(3) . . ?
N1 C1 C4 118.9(3) . . ?
C2 C1 C4 116.1(3) . . ?
C3 C2 C1 129.6(3) . . ?
C3 C2 H2 115.2 . . ?
C1 C2 H2 115.2 . . ?
N2 C3 C2 123.7(3) . . ?
N2 C3 C5 118.9(3) . . ?
C2 C3 C5 117.3(3) . . ?
C1 C4 H4C 109.5 . . ?
C1 C4 H4B 109.5 . . ?
H4C C4 H4B 109.5 . . ?
C1 C4 H4A 109.5 . . ?
H4C C4 H4A 109.5 . . ?
H4B C4 H4A 109.5 . . ?
C3 C5 H5C 109.5 . . ?
C3 C5 H5B 109.5 . . ?
H5C C5 H5B 109.5 . . ?
C3 C5 H5A 109.5 . . ?
H5C C5 H5A 109.5 . . ?
H5B C5 H5A 109.5 . . ?
C11 C6 C7 121.3(4) . . ?
C11 C6 N1 120.4(3) . . ?
C7 C6 N1 118.2(4) . . ?
C8 C7 C6 117.5(4) . . ?
C8 C7 C12 121.5(4) . . ?
C6 C7 C12 121.0(4) . . ?
C9 C8 C7 121.8(5) . . ?
C9 C8 H8 119.1 . . ?
C7 C8 H8 119.1 . . ?
C10 C9 C8 119.7(4) . . ?
C10 C9 H9 120.1 . . ?
C8 C9 H9 120.1 . . ?
C9 C10 C11 121.7(5) . . ?
C9 C10 H10 119.1 . . ?
C11 C10 H10 119.1 . . ?
C10 C11 C6 117.9(4) . . ?
C10 C11 C15 119.6(4) . . ?
C6 C11 C15 122.5(4) . . ?
C7 C12 C14 112.5(4) . . ?
C7 C12 C13 112.6(4) . . ?
C14 C12 C13 109.4(4) . . ?
C7 C12 H12 107.4 . . ?
C14 C12 H12 107.4 . . ?
C13 C12 H12 107.4 . . ?
C12 C13 H13C 109.5 . . ?
C12 C13 H13B 109.5 . . ?
H13C C13 H13B 109.5 . . ?
C12 C13 H13A 109.5 . . ?
H13C C13 H13A 109.5 . . ?
H13B C13 H13A 109.5 . . ?
C12 C14 H14C 109.5 . . ?
C12 C14 H14B 109.5 . . ?
H14C C14 H14B 109.5 . . ?
C12 C14 H14A 109.5 . . ?
H14C C14 H14A 109.5 . . ?
H14B C14 H14A 109.5 . . ?
C11 C15 C17 111.2(4) . . ?
C11 C15 C16 112.3(4) . . ?
C17 C15 C16 109.9(4) . . ?
C11 C15 H15 107.8 . . ?
C17 C15 H15 107.8 . . ?
C16 C15 H15 107.8 . . ?
C15 C16 H16C 109.5 . . ?
C15 C16 H16B 109.5 . . ?
H16C C16 H16B 109.5 . . ?
C15 C16 H16A 109.5 . . ?
H16C C16 H16A 109.5 . . ?
H16B C16 H16A 109.5 . . ?
C15 C17 H17C 109.5 . . ?
C15 C17 H17B 109.5 . . ?
H17C C17 H17B 109.5 . . ?
C15 C17 H17A 109.5 . . ?
H17C C17 H17A 109.5 . . ?
H17B C17 H17A 109.5 . . ?
C23 C18 C19 120.8(3) . . ?
C23 C18 N2 119.8(3) . . ?
C19 C18 N2 119.1(3) . . ?
C20 C19 C18 118.2(4) . . ?
C20 C19 C24 119.0(4) . . ?
C18 C19 C24 122.7(3) . . ?
C21 C20 C19 121.0(4) . . ?
C21 C20 H20 119.5 . . ?
C19 C20 H20 119.5 . . ?
C22 C21 C20 120.0(4) . . ?
C22 C21 H21 120 . . ?
C20 C21 H21 120 . . ?
C21 C22 C23 121.3(4) . . ?
C21 C22 H22 119.4 . . ?
C23 C22 H22 119.4 . . ?
C22 C23 C18 118.5(3) . . ?
C22 C23 C27 118.7(3) . . ?
C18 C23 C27 122.7(3) . . ?
C25 C24 C19 111.8(3) . . ?
C25 C24 C26 110.4(4) . . ?
C19 C24 C26 111.1(4) . . ?
C25 C24 H24 107.8 . . ?
C19 C24 H24 107.8 . . ?
C26 C24 H24 107.8 . . ?
C24 C25 H25C 109.5 . . ?
C24 C25 H25B 109.5 . . ?
H25C C25 H25B 109.5 . . ?
C24 C25 H25A 109.5 . . ?
H25C C25 H25A 109.5 . . ?
H25B C25 H25A 109.5 . . ?
C24 C26 H26C 109.5 . . ?
C24 C26 H26B 109.5 . . ?
H26C C26 H26B 109.5 . . ?
C24 C26 H26A 109.5 . . ?
H26C C26 H26A 109.5 . . ?
H26B C26 H26A 109.5 . . ?
C23 C27 C28 111.2(3) . . ?
C23 C27 C29 112.0(4) . . ?
C28 C27 C29 110.1(4) . . ?
C23 C27 H27 107.8 . . ?
C28 C27 H27 107.8 . . ?
C29 C27 H27 107.8 . . ?
C27 C28 H28C 109.5 . . ?
C27 C28 H28B 109.5 . . ?
H28C C28 H28B 109.5 . . ?
C27 C28 H28A 109.5 . . ?
H28C C28 H28A 109.5 . . ?
H28B C28 H28A 109.5 . . ?
C27 C29 H29C 109.5 . . ?
C27 C29 H29B 109.5 . . ?
H29C C29 H29B 109.5 . . ?
C27 C29 H29A 109.5 . . ?
H29C C29 H29A 109.5 . . ?
H29B C29 H29A 109.5 . . ?
O C30 C32 116.1(5) . . ?
O C30 C31 108.7(4) . . ?
C32 C30 C31 110.2(5) . . ?
O C30 C33 104.9(4) . . ?
C32 C30 C33 108.8(5) . . ?
C31 C30 C33 107.7(5) . . ?
C30 C31 H31A 109.5 . . ?
C30 C31 H31B 109.5 . . ?
H31A C31 H31B 109.5 . . ?
C30 C31 H31C 109.5 . . ?
H31A C31 H31C 109.5 . . ?
H31B C31 H31C 109.5 . . ?
C30 C32 H32A 109.5 . . ?
C30 C32 H32B 109.5 . . ?
H32A C32 H32B 109.5 . . ?
C30 C32 H32C 109.5 . . ?
H32A C32 H32C 109.5 . . ?
H32B C32 H32C 109.5 . . ?
C30 C33 H33A 109.5 . . ?
C30 C33 H33B 109.5 . . ?
H33A C33 H33B 109.5 . . ?
C30 C33 H33C 109.5 . . ?
H33A C33 H33C 109.5 . . ?
H33B C33 H33C 109.5 . . ?
H31D C31A H31E 109.5 . . ?
H31D C31A H31F 109.5 . . ?
H31E C31A H31F 109.5 . . ?
H32D C32A H32E 109.5 . . ?
H32D C32A H32F 109.5 . . ?
H32E C32A H32F 109.5 . . ?
H33D C33A H33E 109.5 . . ?
H33D C33A H33F 109.5 . . ?
H33E C33A H33F 109.5 . . ?

loop_
_geom_bond_atom_site_label_1
_geom_bond_atom_site_label_2
_geom_bond_distance
_geom_bond_site_symmetry_2
_geom_bond_publ_flag
Pb O 2.126(3) . ?
Pb N2 2.299(3) . ?
Pb N1 2.317(3) . ?
O C30 1.415(4) . ?
N1 C1 1.327(5) . ?
N1 C6 1.427(5) . ?
N2 C3 1.329(4) . ?
N2 C18 1.431(4) . ?
C1 C2 1.404(5) . ?
C1 C4 1.523(5) . ?
C2 C3 1.401(5) . ?
C2 H2 0.95 . ?
C3 C5 1.511(5) . ?
C4 H4C 0.98 . ?
C4 H4B 0.98 . ?
C4 H4A 0.98 . ?
C5 H5C 0.98 . ?
C5 H5B 0.98 . ?
C5 H5A 0.98 . ?
C6 C11 1.406(6) . ?
C6 C7 1.417(6) . ?
C7 C8 1.391(6) . ?
C7 C12 1.511(7) . ?
C8 C9 1.379(8) . ?
C8 H8 0.95 . ?
C9 C10 1.373(7) . ?
C9 H9 0.95 . ?
C10 C11 1.393(6) . ?
C10 H10 0.95 . ?
C11 C15 1.516(6) . ?
C12 C14 1.524(7) . ?
C12 C13 1.535(6) . ?
C12 H12 1 . ?
C13 H13C 0.98 . ?
C13 H13B 0.98 . ?
C13 H13A 0.98 . ?
C14 H14C 0.98 . ?
C14 H14B 0.98 . ?
C14 H14A 0.98 . ?
C15 C17 1.524(7) . ?
C15 C16 1.545(7) . ?
C15 H15 1 . ?
C16 H16C 0.98 . ?
C16 H16B 0.98 . ?
C16 H16A 0.98 . ?
C17 H17C 0.98 . ?
C17 H17B 0.98 . ?
C17 H17A 0.98 . ?
C18 C23 1.403(5) . ?
C18 C19 1.410(5) . ?
C19 C20 1.401(5) . ?
C19 C24 1.523(5) . ?
C20 C21 1.382(6) . ?
C20 H20 0.95 . ?
C21 C22 1.377(6) . ?
C21 H21 0.95 . ?
C22 C23 1.394(5) . ?
C22 H22 0.95 . ?
C23 C27 1.522(5) . ?
C24 C25 1.509(6) . ?
C24 C26 1.538(6) . ?
C24 H24 1 . ?
C25 H25C 0.98 . ?
C25 H25B 0.98 . ?
C25 H25A 0.98 . ?
C26 H26C 0.98 . ?
C26 H26B 0.98 . ?
C26 H26A 0.98 . ?
C27 C28 1.531(6) . ?
C27 C29 1.532(6) . ?
C27 H27 1 . ?
C28 H28C 0.98 . ?
C28 H28B 0.98 . ?
C28 H28A 0.98 . ?
C29 H29C 0.98 . ?
C29 H29B 0.98 . ?
C29 H29A 0.98 . ?
C30 C32 1.465(7) . ?
C30 C31 1.517(7) . ?
C30 C33 1.588(7) . ?
C31 H31A 0.98 . ?
C31 H31B 0.98 . ?
C31 H31C 0.98 . ?
C32 H32A 0.98 . ?
C32 H32B 0.98 . ?
C32 H32C 0.98 . ?
C33 H33A 0.98 . ?
C33 H33B 0.98 . ?
C33 H33C 0.98 . ?
C31A H31D 0.98 . ?
C31A H31E 0.98 . ?
C31A H31F 0.98 . ?
C32A H32D 0.98 . ?
C32A H32E 0.98 . ?
C32A H32F 0.98 . ?
C33A H33D 0.98 . ?
C33A H33E 0.98 . ?
C33A H33F 0.98 . ?
